data_2312980
loop_
_publ_author_name
'Nakazawa, Minato'
'Hayashi, Seishu'
'Tanaka, Keita'
'Iwasaki, Kenji'
'Goda, Makoto'
'Yamada, Yusuke'
'Adachi, Naruhiko'

_publ_section_title
;
 Semi-automated MicroED system unveils multiple polymorphs in fish-derived
 guanine crystals.
;
_journal_coeditor_code YD3070
_journal_issue 'Pt 7'
_journal_name_full 'Acta crystallographica. Section C, Structural chemistry'
_journal_page_first 310
_journal_page_last 323
_journal_paper_doi 10.1107/S2053229626006236
_journal_volume 82
_journal_year 2026
_chemical_formula_moiety 'C5 H5 N5 O'
_chemical_formula_sum 'C5 H5 N5 O'
_chemical_formula_weight 151.13
_chemical_name_common 'Guanine anhydrous beta'
_chemical_name_systematic 'Guanine anhydrous'
_space_group_crystal_system monoclinic
_space_group_IT_number 14
_space_group_name_Hall '-P 2yn'
_space_group_name_H-M_alt 'P 1 21/n 1'
_atom_sites_solution_hydrogens geom
_atom_sites_solution_primary dual
_audit_creation_method
;
Olex2 1.5
(compiled 2026.05.24 svn.rec792b02 for OlexSys, GUI svn.r7575)
;
_cell_angle_alpha 90
_cell_angle_beta 97.23(3)
_cell_angle_gamma 90
_cell_formula_units_Z 4
_cell_length_a 3.6369(10)
_cell_length_b 18.674(4)
_cell_length_c 8.829(2)
_cell_measurement_reflns_used 2892
_cell_measurement_temperature 92.00
_cell_measurement_theta_max 1.1491145662606
_cell_measurement_theta_min 0.73299129909001E-1
_cell_volume 594.9(3)
_computing_cell_refinement
;
DIALS (Vypritskaia <i>et al.</i>,  2025)
;
_computing_data_collection
;
SerialEM (Mastronarde et al., 2005)
;
_computing_data_reduction
;
DIALS (Vypritskaia <i>et al.</i>,  2025)
;
_computing_molecular_graphics
;
Olex2 1.5 (Dolomanov <i>et al.</i>,  2009)
;
_computing_publication_material
;
Olex2 1.5 (Dolomanov <i>et al.</i>,  2009)
;
_computing_structure_refinement
;
SHELXL 2025/1 (Sheldrick, 2015)
;
_computing_structure_solution
;
SHELXT 2018/2 (Sheldrick, 2018)
;
_diffrn_ambient_temperature 92.00
_diffrn_detector 'Rio 16M'
_diffrn_measured_fraction_theta_full 0.730
_diffrn_measured_fraction_theta_max 0.734
_diffrn_measurement_device_type 'JEOL CRYO ARM 200'
_diffrn_measurement_method 'continuous rotation 3D ED'
_diffrn_measurement_specimen_support 'Quantifoil Cu300 R1.2/1.3'
_diffrn_radiation_type 'electrons 200 keV'
_diffrn_radiation_wavelength 0.02508
_diffrn_reflns_av_R_equivalents 0.3847
_diffrn_reflns_av_unetI/netI 0.1903
_diffrn_reflns_limit_h_max 6
_diffrn_reflns_limit_h_min -6
_diffrn_reflns_limit_k_max 32
_diffrn_reflns_limit_k_min -32
_diffrn_reflns_limit_l_max 15
_diffrn_reflns_limit_l_min -15
_diffrn_reflns_number 45435
_diffrn_reflns_theta_full 0.862
_diffrn_reflns_theta_max 1.239
_diffrn_reflns_theta_min 0.077
_diffrn_source 'Cold Field Emission Gun'
_exptl_absorpt_coefficient_mu 0.000
_exptl_crystal_density_diffrn 1.688
_exptl_crystal_description plate
_exptl_crystal_F_000 113
_refine_diff_density_max 0.255
_refine_diff_density_min -0.176
_refine_ls_extinction_coef 30539(11)
_refine_ls_extinction_expression Fc^*^=kFc[1+0.001xFc^2^\l^3^/sin(2\q)]^-1/4^
_refine_ls_extinction_method
;
SHELXL-2025/1 (Sheldrick 2025)
;
_refine_ls_goodness_of_fit_ref 1.060
_refine_ls_hydrogen_treatment constr
_refine_ls_matrix_type full
_refine_ls_number_parameters 101
_refine_ls_number_reflns 3201
_refine_ls_number_restraints 0
_refine_ls_restrained_S_all 1.060
_refine_ls_R_factor_all 0.2013
_refine_ls_R_factor_gt 0.1415
_refine_ls_shift/su_max 0.000
_refine_ls_shift/su_mean 0.000
_refine_ls_structure_factor_coef Fsqd
_refine_ls_weighting_details 'w=1/[\s^2^(Fo^2^)+(0.1907P)^2^+0.0131P] where P=(Fo^2^+2Fc^2^)/3'
_refine_ls_weighting_scheme calc
_refine_ls_wR_factor_gt 0.3816
_refine_ls_wR_factor_ref 0.4035
_reflns_number_gt 1360
_reflns_number_total 3201
_reflns_threshold_expression 'I > 2\s(I)'
_cod_data_source_file yd3070.cif
_cod_data_source_block 2531603_syngb_ph10
_cod_original_cell_volume 594.8(3)
_cod_database_code 2312980
_shelx_space_group_comment
;
The symmetry employed for this shelxl refinement is uniquely defined
by the following loop, which should always be used as a source of
symmetry information in preference to the above space-group names.
They are only intended as comments.
;

loop_
_space_group_symop_operation_xyz
'x, y, z'
'-x+1/2, y+1/2, -z+1/2'
'-x, -y, -z'
'x-1/2, -y-1/2, z-1/2'

loop_
_atom_site_type_symbol
_atom_site_label
_atom_site_fract_x
_atom_site_fract_y
_atom_site_fract_z
_atom_site_U_iso_or_equiv
_atom_site_adp_type
_atom_site_calc_flag
_atom_site_occupancy
_atom_site_disorder_assembly
_atom_site_disorder_group
N N1 0.6119(9) 0.70842(15) 0.4697(4) 0.0181(6) Uani d 1 . .
H H1 0.530637 0.738438 0.559960 0.022 Uiso calc 1 . .
N N2 0.7260(10) 0.81808(16) 0.3579(4) 0.0226(7) Uani d 1 . .
H H2B 0.810134 0.848590 0.270868 0.027 Uiso calc 1 . .
H H2A 0.642279 0.842768 0.452464 0.027 Uiso calc 1 . .
C C2 0.7255(10) 0.74610(18) 0.3479(5) 0.0174(7) Uani d 1 . .
N N3 0.8370(9) 0.71343(16) 0.2220(4) 0.0189(6) Uani d 1 . .
C C4 0.8232(10) 0.6398(2) 0.2265(4) 0.0172(7) Uani d 1 . .
C C5 0.7087(10) 0.5994(2) 0.3497(4) 0.0191(7) Uani d 1 . .
O O6 0.4882(9) 0.60454(15) 0.5991(4) 0.0217(6) Uani d 1 . .
C C6 0.5969(11) 0.63382(18) 0.4817(4) 0.0181(7) Uani d 1 . .
N N7 0.7349(10) 0.52724(17) 0.3092(4) 0.0232(7) Uani d 1 . .
H H7 0.675269 0.482458 0.373177 0.028 Uiso calc 1 . .
C C8 0.8555(11) 0.5277(2) 0.1676(4) 0.0205(8) Uani d 1 . .
H H8 0.902007 0.478380 0.103750 0.025 Uiso calc 1 . .
N N9 0.9120(9) 0.59431(16) 0.1137(4) 0.0191(6) Uani d 1 . .

loop_
_atom_site_aniso_label
_atom_site_aniso_U_11
_atom_site_aniso_U_22
_atom_site_aniso_U_33
_atom_site_aniso_U_12
_atom_site_aniso_U_13
_atom_site_aniso_U_23
N1 0.0244(15) 0.0159(11) 0.0155(15) 0.0012(11) 0.0084(12) -0.0003(11)
N2 0.0354(18) 0.0170(12) 0.0171(16) -0.0011(12) 0.0103(14) -0.0006(12)
C2 0.0219(16) 0.0138(13) 0.0170(17) -0.0024(12) 0.0053(14) -0.0037(13)
N3 0.0230(15) 0.0190(12) 0.0155(15) -0.0006(11) 0.0058(12) -0.0034(12)
C4 0.0180(15) 0.0237(16) 0.0103(16) 0.0023(13) 0.0034(13) 0.0012(13)
C5 0.0233(16) 0.0177(14) 0.0172(17) -0.0001(13) 0.0063(14) 0.0002(14)
O6 0.0329(15) 0.0169(10) 0.0168(14) -0.0024(10) 0.0089(12) -0.0011(10)
C6 0.0258(18) 0.0167(14) 0.0131(17) -0.0003(13) 0.0075(15) 0.0023(13)
N7 0.0334(18) 0.0160(12) 0.0225(16) 0.0004(12) 0.0123(14) 0.0023(13)
C8 0.0283(18) 0.0173(14) 0.0176(18) 0.0020(13) 0.0094(15) -0.0009(14)
N9 0.0276(15) 0.0160(12) 0.0147(15) 0.0004(11) 0.0070(12) -0.0016(11)

loop_
_atom_type_symbol
_atom_type_description
_atom_type_scat_dispersion_real
_atom_type_scat_dispersion_imag
_atom_type_scat_source
C C 0.0000 0.0000 'International Tables Vol C Tables 4.2.6.8 and 6.1.1.4'
H H 0.0000 0.0000 'International Tables Vol C Tables 4.2.6.8 and 6.1.1.4'
N N 0.0000 0.0000 'International Tables Vol C Tables 4.2.6.8 and 6.1.1.4'
O O 0.0000 0.0000 'International Tables Vol C Tables 4.2.6.8 and 6.1.1.4'

loop_
_geom_angle_atom_site_label_1
_geom_angle_atom_site_label_2
_geom_angle_atom_site_label_3
_geom_angle_site_symmetry_1
_geom_angle_site_symmetry_3
_geom_angle
_geom_angle_publ_flag
C2 N1 H1 . . 117.2 ?
C2 N1 C6 . . 125.5(3) ?
C6 N1 H1 . . 117.2 ?
H2B N2 H2A . . 120.0 ?
C2 N2 H2B . . 120.0 ?
C2 N2 H2A . . 120.0 ?
N2 C2 N1 . . 116.9(3) ?
N2 C2 N3 . . 119.9(3) ?
N3 C2 N1 . . 123.2(3) ?
C2 N3 C4 . . 113.9(3) ?
N3 C4 C5 . . 124.4(3) ?
N3 C4 N9 . . 125.6(3) ?
N9 C4 C5 . . 110.0(3) ?
C4 C5 C6 . . 121.5(3) ?
N7 C5 C4 . . 106.2(3) ?
N7 C5 C6 . . 132.3(3) ?
N1 C6 C5 . . 111.5(3) ?
O6 C6 N1 . . 120.5(3) ?
O6 C6 C5 . . 128.0(3) ?
C5 N7 H7 . . 127.3 ?
C8 N7 C5 . . 105.4(3) ?
C8 N7 H7 . . 127.3 ?
N7 C8 H8 . . 123.1 ?
N9 C8 N7 . . 113.8(3) ?
N9 C8 H8 . . 123.1 ?
C8 N9 C4 . . 104.6(3) ?

loop_
_geom_bond_atom_site_label_1
_geom_bond_atom_site_label_2
_geom_bond_site_symmetry_2
_geom_bond_distance
_geom_bond_publ_flag
N1 H1 . 1.0470 ?
N1 C2 . 1.390(5) ?
N1 C6 . 1.399(4) ?
N2 H2B . 1.0330 ?
N2 H2A . 1.0330 ?
N2 C2 . 1.347(4) ?
C2 N3 . 1.373(5) ?
N3 C4 . 1.376(5) ?
C4 C5 . 1.428(5) ?
C4 N9 . 1.379(5) ?
C5 C6 . 1.434(5) ?
C5 N7 . 1.401(5) ?
O6 C6 . 1.277(4) ?
N7 H7 . 1.0470 ?
N7 C8 . 1.376(5) ?
C8 H8 . 1.1030 ?
C8 N9 . 1.357(5) ?

loop_
_geom_torsion_atom_site_label_1
_geom_torsion_atom_site_label_2
_geom_torsion_atom_site_label_3
_geom_torsion_atom_site_label_4
_geom_torsion_site_symmetry_1
_geom_torsion_site_symmetry_2
_geom_torsion_site_symmetry_3
_geom_torsion_site_symmetry_4
_geom_torsion
_geom_torsion_publ_flag
N1 C2 N3 C4 . . . . 0.5(6) ?
N2 C2 N3 C4 . . . . 180.0(3) ?
C2 N1 C6 C5 . . . . -1.1(6) ?
C2 N1 C6 O6 . . . . 179.9(4) ?
C2 N3 C4 C5 . . . . -0.6(6) ?
C2 N3 C4 N9 . . . . 178.5(4) ?
N3 C4 C5 C6 . . . . -0.1(6) ?
N3 C4 C5 N7 . . . . 180.0(4) ?
N3 C4 N9 C8 . . . . -179.7(4) ?
C4 C5 C6 N1 . . . . 0.9(5) ?
C4 C5 C6 O6 . . . . 179.9(4) ?
C4 C5 N7 C8 . . . . -0.7(5) ?
C5 C4 N9 C8 . . . . -0.5(4) ?
C5 N7 C8 N9 . . . . 0.4(5) ?
C6 N1 C2 N2 . . . . -179.1(4) ?
C6 N1 C2 N3 . . . . 0.4(6) ?
C6 C5 N7 C8 . . . . 179.4(4) ?
N7 C5 C6 N1 . . . . -179.2(4) ?
N7 C5 C6 O6 . . . . -0.3(7) ?
N7 C8 N9 C4 . . . . 0.0(5) ?
N9 C4 C5 C6 . . . . -179.4(4) ?
N9 C4 C5 N7 . . . . 0.7(4) ?
